data_1569162
loop_
_publ_author_name
'Perera, Tharushi A.'
'Taylor, William V.'
'Gildner, M. Brenton'
'Reinheimer, Eric W.'
'Ito, Sho'
'Nelson, Anna'
'Yost, Shane R.'
'Hudnall, Todd W.'

_publ_section_title
;
 Photochemical reactions of a diamidocarbene: cyclopropanation of
 bromonaphthalene, addition to pyridine, and activation of sp<sup>3</sup>
 C-H bonds.
;
_journal_issue 29
_journal_name_full 'Chemical science'
_journal_page_first 7867
_journal_page_last 7874
_journal_paper_doi 10.1039/d2sc05122b
_journal_volume 14
_journal_year 2023
_chemical_formula_moiety 'C58 H63 Br N4 O4'
_chemical_formula_sum 'C58 H63 Br N4 O4'
_chemical_formula_weight 960.03
_space_group_crystal_system monoclinic
_space_group_IT_number 15
_space_group_name_Hall '-I 2ya'
_space_group_name_H-M_alt 'I 1 2/a 1'
_atom_sites_solution_hydrogens geom
_atom_sites_solution_primary dual
_audit_creation_date 2022-08-15
_audit_creation_method
;
Olex2 1.5
(compiled 2022.04.07 svn.rca3783a0 for OlexSys, GUI svn.r6498)
;
_audit_update_record
;
2022-08-16 deposited with the CCDC.	2023-05-10 downloaded from the CCDC.
;
_cell_angle_alpha 90
_cell_angle_beta 92.4690(10)
_cell_angle_gamma 90
_cell_formula_units_Z 8
_cell_length_a 14.89710(10)
_cell_length_b 23.3372(2)
_cell_length_c 33.3618(3)
_cell_measurement_reflns_used 22348
_cell_measurement_temperature 100.01(10)
_cell_measurement_theta_max 72.9920
_cell_measurement_theta_min 3.5170
_cell_volume 11587.68(16)
_computing_cell_refinement 'CrysAlisPro 1.171.40.1d (Rigaku OD, 2018)'
_computing_data_collection 'CrysAlisPro 1.171.40.1d (Rigaku OD, 2018)'
_computing_data_reduction 'CrysAlisPro 1.171.40.1d (Rigaku OD, 2018)'
_computing_molecular_graphics 'Olex2 1.5 (Dolomanov et al., 2009)'
_computing_publication_material 'Olex2 1.5 (Dolomanov et al., 2009)'
_computing_structure_refinement 'SHELXL 2014/7 (Sheldrick, 2015)'
_computing_structure_solution 'ShelXT (Sheldrick, 2015)'
_diffrn_ambient_temperature 100(2)
_diffrn_detector_type 'Pilatus 200K'
_diffrn_measured_fraction_theta_full 0.994
_diffrn_measured_fraction_theta_max 0.994
_diffrn_measurement_details
;
List of Runs (angles in degrees, time in seconds):

  # Type    Start    End  Width  t~exp~   \w     \q     \k     \f   Frames
#--------------------------------------------------------------------------
  1  \w    -14.00  45.00   0.50    1.96    --   46.72 -19.00   0.00  118
  2  \w     28.00  98.00   0.50    7.83    --   99.96 -94.00   0.00  140
  3  \w     31.00  57.00   0.50    7.83    --   99.96 -30.00   0.00   52
  4  \w     26.00  54.00   0.50    7.83    --   99.96 -30.00  60.00   56
  5  \w     23.00  55.00   0.50    7.83    --   99.96 -30.00 120.00   64
  6  \w     25.00  51.00   0.50    7.83    --   99.96 -15.00 120.00   52
  7  \w     23.00  79.00   0.50    7.83    --   99.96 -45.00  60.00  112
  8  \w     25.00  50.00   0.50    7.83    --   99.96 -15.00   0.00   50
  9  \w     25.00  57.00   0.50    7.83    --   99.96 -30.00 -60.00   64
 10  \w     22.00  56.00   0.50    7.83    --   99.96 -30.00-120.00   68
 11  \w     22.00  54.00   0.50    7.83    --   99.96 -15.00 -90.00   64
 12  \w     29.00  54.00   0.50    7.83    --   99.96 -15.00-120.00   50
 13  \w     19.00  44.00   0.50    7.83    --   99.96 -15.00-150.00   50
 14  \w     68.00 113.00   0.50    7.83    --   99.96-111.00-180.00   90
 15  \w     17.00  43.00   0.50    7.83    --   99.96 -15.00  30.00   52
 16  \w     17.00  50.00   0.50    7.83    --   99.96 -15.00  90.00   66
 17  \w     20.00 112.00   0.50    7.83    --   99.96-111.00  60.00  184
 18  \w    -32.00  94.00   0.50    1.96    --   46.72   0.00-120.00  252
 19  \w    -68.00 -21.00   0.50    7.83    --  -84.50  61.00-180.00   94
 20  \w   -126.00 -86.00   0.50    1.96    --  -46.72 -99.00  90.00   80
;
_diffrn_measurement_device 'four-circle diffractometer'
_diffrn_measurement_device_type 'XtaLAB Synergy, Single source at home/near, Pilatus 200K'
_diffrn_measurement_method '\w scans'
_diffrn_radiation_type CuK\a
_diffrn_radiation_wavelength 1.54184
_diffrn_reflns_av_R_equivalents 0.0311
_diffrn_reflns_av_unetI/netI 0.0313
_diffrn_reflns_Laue_measured_fraction_full 0.994
_diffrn_reflns_Laue_measured_fraction_max 0.994
_diffrn_reflns_limit_h_max 11
_diffrn_reflns_limit_h_min -17
_diffrn_reflns_limit_k_max 27
_diffrn_reflns_limit_k_min -26
_diffrn_reflns_limit_l_max 37
_diffrn_reflns_limit_l_min -39
_diffrn_reflns_number 31898
_diffrn_reflns_point_group_measured_fraction_full 0.994
_diffrn_reflns_point_group_measured_fraction_max 0.994
_diffrn_reflns_theta_full 66.600
_diffrn_reflns_theta_max 66.600
_diffrn_reflns_theta_min 5.841
_diffrn_standards_decay_% 0
_diffrn_standards_interval_count 0
_diffrn_standards_interval_time 0
_diffrn_standards_number 0
_exptl_absorpt_coefficient_mu 1.309
_exptl_absorpt_correction_T_max 1.000
_exptl_absorpt_correction_T_min 0.757
_exptl_absorpt_correction_type gaussian
_exptl_absorpt_process_details
;
CrysAlisPro 1.171.40.1d (Rigaku Oxford Diffraction, 2018)
Numerical absorption correction based on gaussian integration over
			a multifaceted crystal model
Empirical absorption correction using spherical harmonics,
 implemented in SCALE3 ABSPACK scaling algorithm.
;
_exptl_crystal_colour colourless
_exptl_crystal_colour_primary colourless
_exptl_crystal_density_diffrn 1.101
_exptl_crystal_description block
_exptl_crystal_F_000 4048
_exptl_crystal_size_max 0.187
_exptl_crystal_size_mid 0.146
_exptl_crystal_size_min 0.1
_refine_diff_density_max 0.452
_refine_diff_density_min -0.654
_refine_diff_density_rms 0.056
_refine_ls_extinction_method none
_refine_ls_goodness_of_fit_ref 1.068
_refine_ls_hydrogen_treatment constr
_refine_ls_matrix_type full
_refine_ls_number_parameters 707
_refine_ls_number_reflns 10182
_refine_ls_number_restraints 114
_refine_ls_restrained_S_all 1.068
_refine_ls_R_factor_all 0.0541
_refine_ls_R_factor_gt 0.0518
_refine_ls_shift/su_max 0.001
_refine_ls_shift/su_mean 0.000
_refine_ls_structure_factor_coef Fsqd
_refine_ls_weighting_details 'w=1/[\s^2^(Fo^2^)+(0.0567P)^2^+25.9344P] where P=(Fo^2^+2Fc^2^)/3'
_refine_ls_weighting_scheme calc
_refine_ls_wR_factor_gt 0.1375
_refine_ls_wR_factor_ref 0.1389
_reflns_Friedel_coverage 0.000
_reflns_number_gt 9552
_reflns_number_total 10182
_reflns_threshold_expression 'I > 2\s(I)'
_cod_data_source_file d2sc05122b2.cif
_cod_data_source_block proc_notwin
_cod_depositor_comments 'Adding full bibliography for 1569160--1569162.cif.'
_cod_database_code 1569162
_shelx_shelxl_version_number 2014/7
_shelx_space_group_comment
;
The symmetry employed for this shelxl refinement is uniquely defined
by the following loop, which should always be used as a source of
symmetry information in preference to the above space-group names.
They are only intended as comments.
;
_olex2_refinement_description
;
1. Fixed Uiso
 At 1.2 times of:
  All C(H) groups
 At 1.5 times of:
  All C(H,H,H) groups
2. Uiso/Uaniso restraints and constraints
C5B \\sim C3A: within 2A with sigma of 0.001 and sigma for terminal atoms of
0.002 within 2A
C5A \\sim C2B: within 2A with sigma of 0.001 and sigma for terminal atoms of
0.002 within 2A
C11A \\sim C8B: within 2A with sigma of 0.001 and sigma for terminal atoms of
0.002 within 2A
C9A \\sim C10B: within 2A with sigma of 0.001 and sigma for terminal atoms of
0.002 within 2A
C10B \\sim C9B: within 2A with sigma of 0.001 and sigma for terminal atoms of
0.002 within 2A
Uanis(C12A) = Uanis(C6B)
Uanis(C6A) = Uanis(C3B)
3. Rigid body (RIGU) restrains
 Br1A, C5A, C3A, C2A, C12A, C7A, C6A, C8A, C9A, C10A, C11A
 with sigma for 1-2 distances of 0.001 and sigma for 1-3 distances of 0.001
4. Others
 Fixed Sof: Br1A(0.5) Br1B(0.5) C2B(0.5) H2B(0.5) C5B(0.5) H5B(0.5) C3B(0.5)
 H3B(0.5) C6B(0.5) H6B(0.5) C12B(0.5) C7B(0.5) C11B(0.5) C8B(0.5) H8B(0.5)
 C9B(0.5) H9B(0.5) C10B(0.5) H10B(0.5) C5A(0.5) H5A(0.5) C3A(0.5) H3A(0.5)
 C2A(0.5) H2A(0.5) C12A(0.5) C7A(0.5) C6A(0.5) H6A(0.5) C8A(0.5) H8A(0.5)
 C9A(0.5) H9A(0.5) C10A(0.5) H10A(0.5) C11A(0.5)
5.a Ternary CH refined with riding coordinates:
 C2B(H2B), C5B(H5B), C3B(H3B), C6B(H6B), C5A(H5A), C3A(H3A), C2A(H2A), C6A(H6A)
5.b Aromatic/amide H refined with riding coordinates:
 C40(H40), C17(H17), C38(H38), C15(H15), C52(H52), C31(H31), C29(H29),
 C54(H54), C8B(H8B), C9B(H9B), C10B(H10B), C8A(H8A), C9A(H9A), C10A(H10A)
5.c Idealised Me refined as rotating group:
 C44(H44A,H44B,H44C), C42(H42A,H42B,H42C), C49(H49A,H49B,H49C), C26(H26A,H26B,
 H26C), C56(H56A,H56B,H56C), C35(H35A,H35B,H35C), C58(H58A,H58B,H58C), C48(H48A,
 H48B,H48C), C33(H33A,H33B,H33C), C21(H21A,H21B,H21C), C25(H25A,H25B,H25C),
 C19(H19A,H19B,H19C), C43(H43A,H43B,H43C), C20(H20A,H20B,H20C), C57(H57A,H57B,
 H57C), C34(H34A,H34B,H34C)
;
_olex2_submission_special_instructions 'No special instructions were received'
_oxdiff_exptl_absorpt_empirical_details
;
Empirical correction (ABSPACK) includes:
- Absorption correction using spherical harmonics
- Frame scaling
;

loop_
_space_group_symop_operation_xyz
'x, y, z'
'-x+1/2, y, -z'
'x+1/2, y+1/2, z+1/2'
'-x+1, y+1/2, -z+1/2'
'-x, -y, -z'
'x-1/2, -y, z'
'-x+1/2, -y+1/2, -z+1/2'
'x, -y+1/2, z+1/2'

loop_
_atom_site_label
_atom_site_type_symbol
_atom_site_fract_x
_atom_site_fract_y
_atom_site_fract_z
_atom_site_U_iso_or_equiv
_atom_site_adp_type
_atom_site_occupancy
_atom_site_site_symmetry_order
_atom_site_calc_flag
_atom_site_refinement_flags_posn
_atom_site_refinement_flags_adp
_atom_site_refinement_flags_occupancy
_atom_site_disorder_assembly
_atom_site_disorder_group
Br1A Br 0.42615(3) 0.84482(2) 0.28491(2) 0.03284(12) Uani 0.5 1 d . U P A 1
Br1B Br 0.69730(4) 0.65561(3) 0.26839(2) 0.04577(15) Uani 0.5 1 d . . P B 2
O4 O 0.85468(10) 0.60355(7) 0.41908(5) 0.0309(3) Uani 1 1 d . . . . .
O3 O 0.82050(11) 0.79781(7) 0.41272(6) 0.0395(4) Uani 1 1 d . . . . .
O2 O 0.24047(11) 0.61599(8) 0.32400(5) 0.0410(4) Uani 1 1 d . . . . .
O1 O 0.17361(11) 0.76524(10) 0.40181(5) 0.0477(5) Uani 1 1 d . . . . .
N4 N 0.71554(12) 0.64137(8) 0.40791(5) 0.0260(4) Uani 1 1 d . . . . .
N3 N 0.69787(12) 0.74323(8) 0.39840(6) 0.0267(4) Uani 1 1 d . . . . .
N2 N 0.35862(12) 0.66457(8) 0.35267(6) 0.0286(4) Uani 1 1 d . . . . .
N1 N 0.32057(12) 0.74196(9) 0.39740(6) 0.0313(4) Uani 1 1 d . . . . .
C4 C 0.65778(14) 0.68722(10) 0.39096(6) 0.0250(4) Uani 1 1 d . . . . .
C45 C 0.80787(14) 0.64449(10) 0.40872(6) 0.0250(4) Uani 1 1 d . . . . .
C2B C 0.558(3) 0.6731(18) 0.3905(10) 0.0240(12) Uani 0.5 1 d . U P B 2
H2B H 0.5447 0.6375 0.4046 0.029 Uiso 0.5 1 calc R U P B 2
C5B C 0.485(3) 0.7213(14) 0.3950(11) 0.0253(13) Uani 0.5 1 d . U P B 2
H5B H 0.4889 0.7435 0.4200 0.030 Uiso 0.5 1 calc R U P B 2
C3B C 0.6046(11) 0.6641(5) 0.3531(4) 0.0240(9) Uani 0.5 1 d . . P B 2
H3B H 0.6163 0.6240 0.3464 0.029 Uiso 0.5 1 calc R U P B 2
C36 C 0.67973(14) 0.58487(10) 0.41671(7) 0.0269(5) Uani 1 1 d . . . . .
C41 C 0.64117(14) 0.57638(10) 0.45416(7) 0.0288(5) Uani 1 1 d . . . . .
C47 C 0.78887(15) 0.75096(10) 0.40354(7) 0.0305(5) Uani 1 1 d . . . . .
C40 C 0.61353(16) 0.52165(11) 0.46415(7) 0.0350(5) Uani 1 1 d . . . . .
H40 H 0.5867 0.5159 0.4885 0.042 Uiso 1 1 calc R U . . .
C46 C 0.84917(14) 0.70030(10) 0.39606(7) 0.0293(5) Uani 1 1 d . . . . .
C50 C 0.64697(14) 0.79650(10) 0.40131(7) 0.0293(5) Uani 1 1 d . . . . .
C27 C 0.41036(15) 0.61384(10) 0.34380(7) 0.0317(5) Uani 1 1 d . . . . .
C6B C 0.4642(11) 0.7553(7) 0.3560(3) 0.0276(14) Uani 0.5 1 d . . P B 2
H6B H 0.4526 0.7960 0.3608 0.033 Uiso 0.5 1 calc R U P B 2
C13 C 0.34093(15) 0.78134(11) 0.43037(7) 0.0325(5) Uani 1 1 d . . . . .
C37 C 0.69257(15) 0.53903(10) 0.39077(7) 0.0309(5) Uani 1 1 d . . . . .
C1 C 0.39214(14) 0.71455(10) 0.37474(7) 0.0282(5) Uani 1 1 d . . . . .
C18 C 0.33281(16) 0.84006(11) 0.42415(8) 0.0377(6) Uani 1 1 d . . . . .
C44 C 0.62864(16) 0.62434(11) 0.48307(7) 0.0338(5) Uani 1 1 d . . . . .
H44A H 0.6782 0.6505 0.4819 0.051 Uiso 1 1 calc R U . . .
H44B H 0.6259 0.6092 0.5097 0.051 Uiso 1 1 calc R U . . .
H44C H 0.5737 0.6442 0.4761 0.051 Uiso 1 1 calc R U . . .
C12B C 0.5838(7) 0.7022(3) 0.3182(3) 0.0216(19) Uani 0.5 1 d . . P B 2
C7B C 0.5174(7) 0.7448(4) 0.3189(2) 0.0234(18) Uani 0.5 1 d . . P B 2
C24 C 0.27001(16) 0.66007(11) 0.33910(7) 0.0328(5) Uani 1 1 d . . . . .
C42 C 0.73568(17) 0.54465(11) 0.35067(7) 0.0365(5) Uani 1 1 d . . . . .
H42A H 0.6897 0.5461 0.3296 0.055 Uiso 1 1 calc R U . . .
H42B H 0.7739 0.5122 0.3466 0.055 Uiso 1 1 calc R U . . .
H42C H 0.7708 0.5791 0.3504 0.055 Uiso 1 1 calc R U . . .
C22 C 0.23274(15) 0.74195(11) 0.38328(7) 0.0347(5) Uani 1 1 d . . . . .
C51 C 0.61035(15) 0.81161(10) 0.43756(8) 0.0333(5) Uani 1 1 d . . . . .
C14 C 0.35887(15) 0.75905(12) 0.46928(7) 0.0365(6) Uani 1 1 d . . . . .
C55 C 0.64722(16) 0.83507(11) 0.36888(8) 0.0345(5) Uani 1 1 d . . . . .
C49 C 0.93955(15) 0.70911(11) 0.41878(8) 0.0346(5) Uani 1 1 d . . . . .
H49A H 0.9305 0.7104 0.4471 0.052 Uiso 1 1 calc R U . . .
H49B H 0.9658 0.7445 0.4105 0.052 Uiso 1 1 calc R U . . .
H49C H 0.9791 0.6780 0.4130 0.052 Uiso 1 1 calc R U . . .
C32 C 0.42156(15) 0.57030(11) 0.37235(8) 0.0371(6) Uani 1 1 d . . . . .
C26 C 0.11263(16) 0.69475(14) 0.34054(8) 0.0451(7) Uani 1 1 d . . . . .
H26A H 0.1006 0.6748 0.3157 0.068 Uiso 1 1 calc R U . . .
H26B H 0.0752 0.7282 0.3414 0.068 Uiso 1 1 calc R U . . .
H26C H 0.1001 0.6700 0.3626 0.068 Uiso 1 1 calc R U . . .
C56 C 0.62142(17) 0.77533(12) 0.47454(8) 0.0375(6) Uani 1 1 d . . . . .
H56A H 0.5729 0.7483 0.4752 0.056 Uiso 1 1 calc R U . . .
H56B H 0.6210 0.7994 0.4979 0.056 Uiso 1 1 calc R U . . .
H56C H 0.6774 0.7551 0.4742 0.056 Uiso 1 1 calc R U . . .
C17 C 0.34594(18) 0.87631(13) 0.45699(9) 0.0442(6) Uani 1 1 d . . . . .
H17 H 0.3405 0.9156 0.4530 0.053 Uiso 1 1 calc R U . . .
C38 C 0.66449(16) 0.48480(11) 0.40254(8) 0.0352(5) Uani 1 1 d . . . . .
H38 H 0.6726 0.4539 0.3854 0.042 Uiso 1 1 calc R U . . .
C28 C 0.43344(15) 0.60486(11) 0.30392(8) 0.0360(5) Uani 1 1 d . . . . .
C35 C 0.38655(17) 0.57538(12) 0.41374(8) 0.0420(6) Uani 1 1 d . . . . .
H35A H 0.4336 0.5889 0.4319 0.063 Uiso 1 1 calc R U . . .
H35B H 0.3663 0.5385 0.4224 0.063 Uiso 1 1 calc R U . . .
H35C H 0.3374 0.6020 0.4133 0.063 Uiso 1 1 calc R U . . .
C15 C 0.37271(16) 0.79757(13) 0.50077(8) 0.0419(6) Uani 1 1 d . . . . .
H15 H 0.3864 0.7834 0.5263 0.050 Uiso 1 1 calc R U . . .
C23 C 0.21139(15) 0.71273(12) 0.34355(7) 0.0349(5) Uani 1 1 d . . . . .
C16 C 0.36678(18) 0.85617(13) 0.49539(9) 0.0449(6) Uani 1 1 d . . . . .
C39 C 0.62479(17) 0.47519(11) 0.43885(8) 0.0384(6) Uani 1 1 d . . . . .
C58 C 0.70273(17) 0.82596(12) 0.33285(8) 0.0393(6) Uani 1 1 d . . . . .
H58A H 0.7610 0.8428 0.3376 0.059 Uiso 1 1 calc R U . . .
H58B H 0.6735 0.8436 0.3098 0.059 Uiso 1 1 calc R U . . .
H58C H 0.7092 0.7856 0.3281 0.059 Uiso 1 1 calc R U . . .
C53 C 0.56061(18) 0.90182(12) 0.40791(10) 0.0481(7) Uani 1 1 d . . . . .
C48 C 0.86290(17) 0.69698(12) 0.35047(7) 0.0383(6) Uani 1 1 d . . . . .
H48A H 0.9001 0.6646 0.3449 0.058 Uiso 1 1 calc R U . . .
H48B H 0.8914 0.7314 0.3418 0.058 Uiso 1 1 calc R U . . .
H48C H 0.8057 0.6928 0.3364 0.058 Uiso 1 1 calc R U . . .
C33 C 0.40648(17) 0.64570(12) 0.27029(8) 0.0398(6) Uani 1 1 d . . . . .
H33A H 0.3477 0.6357 0.2595 0.060 Uiso 1 1 calc R U . . .
H33B H 0.4489 0.6431 0.2495 0.060 Uiso 1 1 calc R U . . .
H33C H 0.4057 0.6842 0.2805 0.060 Uiso 1 1 calc R U . . .
C52 C 0.56611(17) 0.86397(11) 0.43989(9) 0.0426(6) Uani 1 1 d . . . . .
H52 H 0.5395 0.8738 0.4636 0.051 Uiso 1 1 calc R U . . .
C31 C 0.46172(17) 0.51947(12) 0.36122(10) 0.0456(7) Uani 1 1 d . . . . .
H31 H 0.4702 0.4906 0.3802 0.055 Uiso 1 1 calc R U . . .
C21 C 0.3077(2) 0.86612(13) 0.38382(9) 0.0494(7) Uani 1 1 d . . . . .
H21A H 0.3119 0.8375 0.3633 0.074 Uiso 1 1 calc R U . . .
H21B H 0.3479 0.8971 0.3786 0.074 Uiso 1 1 calc R U . . .
H21C H 0.2472 0.8803 0.3839 0.074 Uiso 1 1 calc R U . . .
C25 C 0.23108(18) 0.75396(13) 0.30894(8) 0.0425(6) Uani 1 1 d . . . . .
H25A H 0.2942 0.7624 0.3094 0.064 Uiso 1 1 calc R U . . .
H25B H 0.1979 0.7888 0.3120 0.064 Uiso 1 1 calc R U . . .
H25C H 0.2135 0.7364 0.2838 0.064 Uiso 1 1 calc R U . . .
C19 C 0.36035(18) 0.69642(12) 0.47734(9) 0.0443(6) Uani 1 1 d . . . . .
H19A H 0.3093 0.6787 0.4638 0.067 Uiso 1 1 calc R U . . .
H19B H 0.3581 0.6899 0.5057 0.067 Uiso 1 1 calc R U . . .
H19C H 0.4146 0.6802 0.4677 0.067 Uiso 1 1 calc R U . . .
C29 C 0.47475(17) 0.55356(12) 0.29447(9) 0.0451(6) Uani 1 1 d . . . . .
H29 H 0.4931 0.5480 0.2685 0.054 Uiso 1 1 calc R U . . .
C30 C 0.48967(19) 0.51025(13) 0.32262(10) 0.0508(7) Uani 1 1 d . . . . .
C54 C 0.60157(18) 0.88662(12) 0.37252(9) 0.0451(6) Uani 1 1 d . . . . .
H54 H 0.5982 0.9117 0.3508 0.054 Uiso 1 1 calc R U . . .
C43 C 0.5932(2) 0.41631(13) 0.45065(11) 0.0576(8) Uani 1 1 d . . . . .
H43A H 0.6004 0.4119 0.4792 0.086 Uiso 1 1 calc R U . . .
H43B H 0.6281 0.3877 0.4377 0.086 Uiso 1 1 calc R U . . .
H43C H 0.5310 0.4118 0.4425 0.086 Uiso 1 1 calc R U . . .
C11B C 0.6302(4) 0.6941(3) 0.28318(17) 0.0262(12) Uani 0.5 1 d . . P B 2
C20 C 0.3816(2) 0.89680(17) 0.53006(10) 0.0627(9) Uani 1 1 d . . . . .
H20A H 0.4449 0.9012 0.5359 0.094 Uiso 1 1 calc R U . . .
H20B H 0.3536 0.8818 0.5532 0.094 Uiso 1 1 calc R U . . .
H20C H 0.3558 0.9334 0.5232 0.094 Uiso 1 1 calc R U . . .
C57 C 0.5172(2) 0.95972(14) 0.41214(14) 0.0719(11) Uani 1 1 d . . . . .
H57A H 0.4880 0.9615 0.4372 0.108 Uiso 1 1 calc R U . . .
H57B H 0.4737 0.9655 0.3904 0.108 Uiso 1 1 calc R U . . .
H57C H 0.5623 0.9890 0.4115 0.108 Uiso 1 1 calc R U . . .
C8B C 0.5067(4) 0.7801(3) 0.28505(17) 0.0311(8) Uani 0.5 1 d . U P B 2
H8B H 0.4649 0.8097 0.2854 0.037 Uiso 0.5 1 calc R U P B 2
C34 C 0.5292(2) 0.45331(15) 0.31108(14) 0.0725(11) Uani 1 1 d . . . . .
H34A H 0.5936 0.4555 0.3132 0.109 Uiso 1 1 calc R U . . .
H34B H 0.5104 0.4442 0.2839 0.109 Uiso 1 1 calc R U . . .
H34C H 0.5088 0.4240 0.3287 0.109 Uiso 1 1 calc R U . . .
C9B C 0.5559(4) 0.7727(3) 0.25115(14) 0.0270(8) Uani 0.5 1 d . U P B 2
H9B H 0.5481 0.7972 0.2293 0.032 Uiso 0.5 1 calc R U P B 2
C10B C 0.6165(4) 0.7284(3) 0.25031(15) 0.0294(8) Uani 0.5 1 d . U P B 2
H10B H 0.6482 0.7218 0.2274 0.035 Uiso 0.5 1 calc R U P B 2
C5A C 0.557(3) 0.6765(18) 0.3919(10) 0.0242(12) Uani 0.5 1 d . U P A 1
H5A H 0.5420 0.6386 0.4024 0.029 Uiso 0.5 1 calc R U P A 1
C3A C 0.486(3) 0.7171(14) 0.3941(11) 0.0254(13) Uani 0.5 1 d . U P A 1
H3A H 0.4855 0.7347 0.4207 0.030 Uiso 0.5 1 calc R U P A 1
C2A C 0.4620(11) 0.7595(6) 0.3622(3) 0.0279(16) Uani 0.5 1 d . U P A 1
H2A H 0.4515 0.7985 0.3718 0.033 Uiso 0.5 1 calc R U P A 1
C12A C 0.5083(9) 0.7559(5) 0.3248(3) 0.0276(14) Uani 0.5 1 d . U P A 1
C7A C 0.5742(10) 0.7159(4) 0.3191(3) 0.0272(16) Uani 0.5 1 d . U P A 1
C6A C 0.6040(11) 0.6741(5) 0.3508(4) 0.0240(9) Uani 0.5 1 d . U P A 1
H6A H 0.6129 0.6351 0.3407 0.029 Uiso 0.5 1 calc R U P A 1
C8A C 0.6116(5) 0.7139(3) 0.2809(2) 0.0325(13) Uani 0.5 1 d . U P A 1
H8A H 0.6532 0.6852 0.2761 0.039 Uiso 0.5 1 calc R U P A 1
C9A C 0.5906(5) 0.7510(3) 0.25067(15) 0.0319(8) Uani 0.5 1 d . U P A 1
H9A H 0.6176 0.7481 0.2261 0.038 Uiso 0.5 1 calc R U P A 1
C10A C 0.5281(4) 0.7930(3) 0.25731(18) 0.0382(12) Uani 0.5 1 d . U P A 1
H10A H 0.5139 0.8201 0.2376 0.046 Uiso 0.5 1 calc R U P A 1
C11A C 0.4864(4) 0.7947(3) 0.29400(18) 0.0325(8) Uani 0.5 1 d . U P A 1

loop_
_atom_site_aniso_label
_atom_site_aniso_U_11
_atom_site_aniso_U_22
_atom_site_aniso_U_33
_atom_site_aniso_U_23
_atom_site_aniso_U_13
_atom_site_aniso_U_12
Br1A 0.0340(3) 0.0344(3) 0.0306(2) 0.01186(19) 0.00706(19) 0.00832(19)
Br1B 0.0379(3) 0.0707(4) 0.0293(3) -0.0040(2) 0.0083(2) -0.0014(3)
O4 0.0237(8) 0.0378(9) 0.0313(8) -0.0020(7) 0.0014(6) 0.0039(7)
O3 0.0267(8) 0.0368(9) 0.0552(11) -0.0005(8) 0.0041(7) -0.0065(7)
O2 0.0271(8) 0.0527(11) 0.0430(10) 0.0034(9) -0.0022(7) -0.0069(8)
O1 0.0234(9) 0.0836(15) 0.0363(9) -0.0051(9) 0.0043(7) 0.0105(9)
N4 0.0205(9) 0.0310(10) 0.0266(9) 0.0016(8) 0.0020(7) 0.0011(7)
N3 0.0205(9) 0.0295(10) 0.0305(10) 0.0032(8) 0.0051(7) -0.0001(7)
N2 0.0211(9) 0.0367(10) 0.0280(9) 0.0051(8) 0.0014(7) -0.0016(8)
N1 0.0217(9) 0.0391(11) 0.0334(10) 0.0036(8) 0.0040(8) 0.0035(8)
C4 0.0216(10) 0.0324(11) 0.0211(10) 0.0016(9) 0.0031(8) 0.0008(9)
C45 0.0212(10) 0.0352(12) 0.0188(10) -0.0032(9) 0.0015(8) 0.0030(9)
C2B 0.0216(13) 0.028(3) 0.0225(18) 0.0035(18) 0.0036(13) 0.0003(19)
C5B 0.0209(12) 0.028(3) 0.0270(16) 0.003(2) 0.0047(11) 0.000(2)
C3B 0.0209(10) 0.029(3) 0.0225(12) 0.0027(14) 0.0026(9) -0.0005(18)
C36 0.0210(10) 0.0294(11) 0.0301(11) 0.0027(9) -0.0015(8) 0.0006(8)
C41 0.0217(10) 0.0354(12) 0.0291(11) 0.0027(9) -0.0009(8) 0.0001(9)
C47 0.0251(11) 0.0374(13) 0.0293(11) 0.0057(10) 0.0051(9) -0.0037(10)
C40 0.0301(12) 0.0418(14) 0.0329(12) 0.0103(10) -0.0004(9) -0.0012(10)
C46 0.0207(10) 0.0413(13) 0.0261(11) 0.0047(9) 0.0038(8) 0.0010(9)
C50 0.0201(10) 0.0291(11) 0.0390(13) 0.0014(10) 0.0043(9) -0.0014(9)
C27 0.0227(11) 0.0364(12) 0.0356(12) 0.0021(10) -0.0029(9) -0.0032(9)
C6B 0.022(2) 0.032(2) 0.0293(19) 0.0065(17) 0.0023(16) 0.0002(17)
C13 0.0197(10) 0.0435(14) 0.0346(12) 0.0018(10) 0.0054(9) 0.0027(9)
C37 0.0238(11) 0.0357(12) 0.0330(12) -0.0005(10) -0.0025(9) 0.0045(9)
C1 0.0221(11) 0.0330(12) 0.0297(11) 0.0068(9) 0.0048(9) 0.0018(9)
C18 0.0294(12) 0.0430(14) 0.0415(14) -0.0004(11) 0.0094(10) 0.0077(10)
C44 0.0300(12) 0.0427(14) 0.0289(12) 0.0017(10) 0.0036(9) -0.0022(10)
C12B 0.018(4) 0.022(4) 0.025(2) 0.000(3) 0.003(2) 0.006(3)
C7B 0.026(4) 0.028(4) 0.017(3) 0.000(2) 0.008(2) 0.002(3)
C24 0.0252(11) 0.0475(15) 0.0260(11) 0.0100(10) 0.0040(9) -0.0018(10)
C42 0.0355(13) 0.0406(14) 0.0335(12) -0.0063(10) 0.0021(10) 0.0070(11)
C22 0.0225(11) 0.0496(15) 0.0324(12) 0.0100(11) 0.0047(9) 0.0032(10)
C51 0.0217(11) 0.0346(12) 0.0440(14) -0.0033(10) 0.0056(10) -0.0037(9)
C14 0.0214(11) 0.0529(15) 0.0354(13) 0.0071(11) 0.0053(9) 0.0018(10)
C55 0.0250(11) 0.0337(12) 0.0450(14) 0.0068(11) 0.0023(10) -0.0034(10)
C49 0.0217(11) 0.0431(14) 0.0392(13) 0.0057(11) 0.0010(9) -0.0013(10)
C32 0.0221(11) 0.0401(14) 0.0483(15) 0.0084(11) -0.0060(10) -0.0051(10)
C26 0.0214(12) 0.076(2) 0.0378(14) 0.0028(13) 0.0013(10) 0.0036(12)
C56 0.0322(13) 0.0452(14) 0.0356(13) -0.0028(11) 0.0079(10) -0.0049(11)
C17 0.0374(14) 0.0460(15) 0.0504(16) -0.0037(12) 0.0140(12) 0.0036(12)
C38 0.0316(12) 0.0324(12) 0.0408(13) -0.0029(10) -0.0080(10) 0.0036(10)
C28 0.0241(11) 0.0458(14) 0.0377(13) -0.0039(11) -0.0016(9) -0.0039(10)
C35 0.0312(13) 0.0484(15) 0.0459(15) 0.0179(12) -0.0045(11) -0.0072(11)
C15 0.0246(12) 0.0675(18) 0.0341(13) 0.0009(12) 0.0068(10) 0.0004(12)
C23 0.0220(11) 0.0538(15) 0.0289(12) 0.0080(11) 0.0023(9) 0.0040(10)
C16 0.0300(13) 0.0613(18) 0.0443(15) -0.0094(13) 0.0124(11) -0.0027(12)
C39 0.0334(13) 0.0349(13) 0.0464(14) 0.0083(11) -0.0062(11) -0.0027(10)
C58 0.0350(13) 0.0410(14) 0.0420(14) 0.0129(11) 0.0036(11) -0.0044(11)
C53 0.0340(14) 0.0332(14) 0.078(2) 0.0009(13) 0.0081(13) 0.0015(11)
C48 0.0324(13) 0.0564(16) 0.0268(12) 0.0055(11) 0.0084(10) 0.0069(11)
C33 0.0328(13) 0.0561(16) 0.0308(12) -0.0006(11) 0.0032(10) -0.0046(11)
C52 0.0324(13) 0.0375(14) 0.0589(17) -0.0078(12) 0.0139(12) -0.0021(11)
C31 0.0318(13) 0.0361(14) 0.0676(19) 0.0072(13) -0.0140(12) -0.0039(11)
C21 0.0563(17) 0.0422(15) 0.0503(16) 0.0073(13) 0.0105(13) 0.0186(13)
C25 0.0343(13) 0.0578(17) 0.0358(13) 0.0144(12) 0.0067(10) 0.0123(12)
C19 0.0341(13) 0.0562(17) 0.0430(15) 0.0144(13) 0.0058(11) 0.0009(12)
C29 0.0310(13) 0.0517(16) 0.0522(16) -0.0143(13) -0.0021(11) -0.0002(12)
C30 0.0331(14) 0.0424(15) 0.076(2) -0.0117(15) -0.0096(13) -0.0003(12)
C54 0.0355(14) 0.0362(14) 0.0634(18) 0.0138(13) -0.0006(12) -0.0023(11)
C43 0.071(2) 0.0383(15) 0.063(2) 0.0100(14) -0.0025(16) -0.0091(14)
C11B 0.022(3) 0.034(3) 0.024(2) 0.005(2) 0.0033(19) 0.011(2)
C20 0.0520(18) 0.084(2) 0.0534(18) -0.0213(17) 0.0161(15) -0.0121(17)
C57 0.0546(19) 0.0386(17) 0.124(3) 0.0029(19) 0.026(2) 0.0123(14)
C8B 0.0294(18) 0.0342(18) 0.0299(18) 0.0063(15) 0.0056(13) 0.0074(13)
C34 0.057(2) 0.0477(18) 0.112(3) -0.0255(19) -0.012(2) 0.0090(15)
C9B 0.028(2) 0.030(2) 0.0236(13) 0.0062(15) 0.0084(14) 0.0134(15)
C10B 0.030(2) 0.033(2) 0.0253(11) 0.0068(14) 0.0073(12) 0.0110(13)
C5A 0.0218(11) 0.028(3) 0.0226(16) 0.0035(17) 0.0035(12) 0.0001(17)
C3A 0.0212(11) 0.028(3) 0.0270(15) 0.0035(19) 0.0045(11) 0.000(2)
C2A 0.022(2) 0.032(3) 0.030(2) 0.006(2) 0.003(2) 0.000(2)
C12A 0.022(2) 0.032(2) 0.0293(19) 0.0065(17) 0.0023(16) 0.0002(17)
C7A 0.023(2) 0.033(3) 0.0261(16) 0.0071(17) 0.0028(15) 0.001(2)
C6A 0.0209(10) 0.029(3) 0.0225(12) 0.0027(14) 0.0026(9) -0.0005(18)
C8A 0.029(3) 0.041(3) 0.0287(16) 0.0084(16) 0.0050(15) 0.0044(19)
C9A 0.032(2) 0.037(2) 0.0269(11) 0.0080(14) 0.0061(13) 0.0072(13)
C10A 0.038(2) 0.044(2) 0.0330(18) 0.0124(15) 0.0076(15) 0.0094(19)
C11A 0.0308(16) 0.0359(16) 0.0311(16) 0.0087(13) 0.0039(12) 0.0051(11)

loop_
_atom_type_symbol
_atom_type_description
_atom_type_scat_dispersion_real
_atom_type_scat_dispersion_imag
_atom_type_scat_source
C C 0.0181 0.0091 'International Tables Vol C Tables 4.2.6.8 and 6.1.1.4'
H H 0.0000 0.0000 'International Tables Vol C Tables 4.2.6.8 and 6.1.1.4'
Br Br -0.6763 1.2805 'International Tables Vol C Tables 4.2.6.8 and 6.1.1.4'
N N 0.0311 0.0180 'International Tables Vol C Tables 4.2.6.8 and 6.1.1.4'
O O 0.0492 0.0322 'International Tables Vol C Tables 4.2.6.8 and 6.1.1.4'

loop_
_exptl_crystal_face_index_h
_exptl_crystal_face_index_k
_exptl_crystal_face_index_l
_exptl_crystal_face_perp_dist
-10 -1 -1 0.0893
0 -12 14 0.0385
10 -1 3 0.0783
7 9 -9 0.0825
-2 11 -14 0.0606
-9 5 0 0.0872
0 -2 21 0.0467
-1 3 -21 0.0502
-9 7 0 0.0914
6 -2 16 0.0799
8 -6 7 0.0761
7 -8 -9 0.0793
-1 -4 -21 0.0523
0 3 5 0.0627
0 -3 -5 0.0627
0 -1 0 0.0467

loop_
_geom_angle_atom_site_label_1
_geom_angle_atom_site_label_2
_geom_angle_atom_site_label_3
_geom_angle
_geom_angle_site_symmetry_1
_geom_angle_site_symmetry_3
_geom_angle_publ_flag
C45 N4 C4 122.47(18) . . ?
C45 N4 C36 114.71(18) . . ?
C36 N4 C4 121.51(17) . . ?
C4 N3 C50 124.45(17) . . ?
C47 N3 C4 122.43(19) . . ?
C47 N3 C50 113.12(19) . . ?
C27 N2 C1 125.70(18) . . ?
C24 N2 C27 112.33(19) . . ?
C24 N2 C1 121.9(2) . . ?
C13 N1 C1 121.89(18) . . ?
C22 N1 C13 115.11(19) . . ?
C22 N1 C1 121.5(2) . . ?
N4 C4 C2B 113.7(15) . . ?
N4 C4 C3B 109.2(4) . . ?
N4 C4 C5A 115.7(15) . . ?
N4 C4 C6A 117.2(4) . . ?
N3 C4 N4 111.05(17) . . ?
N3 C4 C2B 126.2(15) . . ?
N3 C4 C3B 129.8(4) . . ?
N3 C4 C5A 122.8(15) . . ?
N3 C4 C6A 121.0(4) . . ?
C2B C4 C3B 56.9(13) . . ?
C5A C4 C6A 61.1(13) . . ?
O4 C45 N4 121.4(2) . . ?
O4 C45 C46 121.24(19) . . ?
N4 C45 C46 117.34(19) . . ?
C4 C2B H2B 113.6 . . ?
C4 C2B C5B 121(4) . . ?
C5B C2B H2B 113.6 . . ?
C3B C2B C4 62.9(17) . . ?
C3B C2B H2B 113.6 . . ?
C3B C2B C5B 122(3) . . ?
C2B C5B H5B 116.5 . . ?
C6B C5B C2B 114(3) . . ?
C6B C5B H5B 116.5 . . ?
C1 C5B C2B 120(4) . . ?
C1 C5B H5B 116.5 . . ?
C1 C5B C6B 62.0(16) . . ?
C4 C3B H3B 115.2 . . ?
C2B C3B C4 60(2) . . ?
C2B C3B H3B 115.2 . . ?
C2B C3B C12B 119.4(16) . . ?
C12B C3B C4 120.6(9) . . ?
C12B C3B H3B 115.2 . . ?
C41 C36 N4 118.2(2) . . ?
C37 C36 N4 120.5(2) . . ?
C37 C36 C41 120.9(2) . . ?
C36 C41 C44 122.2(2) . . ?
C40 C41 C36 118.6(2) . . ?
C40 C41 C44 119.2(2) . . ?
O3 C47 N3 121.1(2) . . ?
O3 C47 C46 121.0(2) . . ?
N3 C47 C46 117.9(2) . . ?
C41 C40 H40 119.1 . . ?
C41 C40 C39 121.9(2) . . ?
C39 C40 H40 119.1 . . ?
C45 C46 C47 112.12(18) . . ?
C45 C46 C49 109.77(19) . . ?
C45 C46 C48 107.8(2) . . ?
C47 C46 C49 109.2(2) . . ?
C47 C46 C48 107.83(19) . . ?
C49 C46 C48 110.08(19) . . ?
C51 C50 N3 119.8(2) . . ?
C51 C50 C55 121.3(2) . . ?
C55 C50 N3 118.3(2) . . ?
C32 C27 N2 120.2(2) . . ?
C32 C27 C28 120.7(2) . . ?
C28 C27 N2 118.0(2) . . ?
C5B C6B H6B 113.0 . . ?
C5B C6B C1 58.4(17) . . ?
C1 C6B H6B 113.0 . . ?
C7B C6B C5B 120.6(16) . . ?
C7B C6B H6B 113.0 . . ?
C7B C6B C1 127.7(10) . . ?
C18 C13 N1 119.7(2) . . ?
C18 C13 C14 120.8(2) . . ?
C14 C13 N1 119.1(2) . . ?
C36 C37 C42 123.8(2) . . ?
C36 C37 C38 118.1(2) . . ?
C38 C37 C42 118.1(2) . . ?
N2 C1 N1 111.47(18) . . ?
N2 C1 C5B 126.4(12) . . ?
N2 C1 C6B 120.3(5) . . ?
N2 C1 C3A 122.4(13) . . ?
N2 C1 C2A 128.8(5) . . ?
N1 C1 C5B 113.0(12) . . ?
N1 C1 C6B 117.3(5) . . ?
N1 C1 C3A 116.0(13) . . ?
N1 C1 C2A 110.7(5) . . ?
C5B C1 C6B 59.6(13) . . ?
C3A C1 C2A 57.9(14) . . ?
C13 C18 C17 118.2(2) . . ?
C13 C18 C21 123.2(2) . . ?
C17 C18 C21 118.6(2) . . ?
C41 C44 H44A 109.5 . . ?
C41 C44 H44B 109.5 . . ?
C41 C44 H44C 109.5 . . ?
H44A C44 H44B 109.5 . . ?
H44A C44 H44C 109.5 . . ?
H44B C44 H44C 109.5 . . ?
C7B C12B C3B 122.3(8) . . ?
C11B C12B C3B 118.7(6) . . ?
C11B C12B C7B 119.0(7) . . ?
C12B C7B C6B 121.4(8) . . ?
C8B C7B C6B 121.1(6) . . ?
C8B C7B C12B 117.3(6) . . ?
O2 C24 N2 121.5(2) . . ?
O2 C24 C23 121.6(2) . . ?
N2 C24 C23 116.9(2) . . ?
C37 C42 H42A 109.5 . . ?
C37 C42 H42B 109.5 . . ?
C37 C42 H42C 109.5 . . ?
H42A C42 H42B 109.5 . . ?
H42A C42 H42C 109.5 . . ?
H42B C42 H42C 109.5 . . ?
O1 C22 N1 121.5(2) . . ?
O1 C22 C23 120.9(2) . . ?
N1 C22 C23 117.6(2) . . ?
C50 C51 C56 122.6(2) . . ?
C52 C51 C50 118.3(2) . . ?
C52 C51 C56 119.0(2) . . ?
C13 C14 C19 121.9(2) . . ?
C15 C14 C13 118.1(3) . . ?
C15 C14 C19 119.9(2) . . ?
C50 C55 C58 123.0(2) . . ?
C54 C55 C50 118.0(2) . . ?
C54 C55 C58 118.7(2) . . ?
C46 C49 H49A 109.5 . . ?
C46 C49 H49B 109.5 . . ?
C46 C49 H49C 109.5 . . ?
H49A C49 H49B 109.5 . . ?
H49A C49 H49C 109.5 . . ?
H49B C49 H49C 109.5 . . ?
C27 C32 C35 122.2(2) . . ?
C31 C32 C27 118.7(3) . . ?
C31 C32 C35 119.0(2) . . ?
H26A C26 H26B 109.5 . . ?
H26A C26 H26C 109.5 . . ?
H26B C26 H26C 109.5 . . ?
C23 C26 H26A 109.5 . . ?
C23 C26 H26B 109.5 . . ?
C23 C26 H26C 109.5 . . ?
C51 C56 H56A 109.5 . . ?
C51 C56 H56B 109.5 . . ?
C51 C56 H56C 109.5 . . ?
H56A C56 H56B 109.5 . . ?
H56A C56 H56C 109.5 . . ?
H56B C56 H56C 109.5 . . ?
C18 C17 H17 118.7 . . ?
C16 C17 C18 122.6(3) . . ?
C16 C17 H17 118.7 . . ?
C37 C38 H38 118.8 . . ?
C39 C38 C37 122.4(2) . . ?
C39 C38 H38 118.8 . . ?
C27 C28 C33 122.7(2) . . ?
C29 C28 C27 118.2(2) . . ?
C29 C28 C33 118.7(2) . . ?
C32 C35 H35A 109.5 . . ?
C32 C35 H35B 109.5 . . ?
C32 C35 H35C 109.5 . . ?
H35A C35 H35B 109.5 . . ?
H35A C35 H35C 109.5 . . ?
H35B C35 H35C 109.5 . . ?
C14 C15 H15 118.8 . . ?
C16 C15 C14 122.3(3) . . ?
C16 C15 H15 118.8 . . ?
C24 C23 C26 109.1(2) . . ?
C24 C23 C25 107.67(19) . . ?
C22 C23 C24 110.51(19) . . ?
C22 C23 C26 110.3(2) . . ?
C22 C23 C25 109.6(2) . . ?
C26 C23 C25 109.6(2) . . ?
C17 C16 C20 121.1(3) . . ?
C15 C16 C17 117.8(3) . . ?
C15 C16 C20 121.2(3) . . ?
C40 C39 C38 118.1(2) . . ?
C40 C39 C43 120.3(3) . . ?
C38 C39 C43 121.6(3) . . ?
C55 C58 H58A 109.5 . . ?
C55 C58 H58B 109.5 . . ?
C55 C58 H58C 109.5 . . ?
H58A C58 H58B 109.5 . . ?
H58A C58 H58C 109.5 . . ?
H58B C58 H58C 109.5 . . ?
C52 C53 C54 118.4(2) . . ?
C52 C53 C57 120.7(3) . . ?
C54 C53 C57 120.7(3) . . ?
C46 C48 H48A 109.5 . . ?
C46 C48 H48B 109.5 . . ?
C46 C48 H48C 109.5 . . ?
H48A C48 H48B 109.5 . . ?
H48A C48 H48C 109.5 . . ?
H48B C48 H48C 109.5 . . ?
C28 C33 H33A 109.5 . . ?
C28 C33 H33B 109.5 . . ?
C28 C33 H33C 109.5 . . ?
H33A C33 H33B 109.5 . . ?
H33A C33 H33C 109.5 . . ?
H33B C33 H33C 109.5 . . ?
C51 C52 H52 119.0 . . ?
C53 C52 C51 122.0(3) . . ?
C53 C52 H52 119.0 . . ?
C32 C31 H31 118.9 . . ?
C32 C31 C30 122.1(3) . . ?
C30 C31 H31 118.9 . . ?
C18 C21 H21A 109.5 . . ?
C18 C21 H21B 109.5 . . ?
C18 C21 H21C 109.5 . . ?
H21A C21 H21B 109.5 . . ?
H21A C21 H21C 109.5 . . ?
H21B C21 H21C 109.5 . . ?
C23 C25 H25A 109.5 . . ?
C23 C25 H25B 109.5 . . ?
C23 C25 H25C 109.5 . . ?
H25A C25 H25B 109.5 . . ?
H25A C25 H25C 109.5 . . ?
H25B C25 H25C 109.5 . . ?
C14 C19 H19A 109.5 . . ?
C14 C19 H19B 109.5 . . ?
C14 C19 H19C 109.5 . . ?
H19A C19 H19B 109.5 . . ?
H19A C19 H19C 109.5 . . ?
H19B C19 H19C 109.5 . . ?
C28 C29 H29 118.9 . . ?
C28 C29 C30 122.2(3) . . ?
C30 C29 H29 118.9 . . ?
C31 C30 C29 117.9(3) . . ?
C31 C30 C34 120.6(3) . . ?
C29 C30 C34 121.3(3) . . ?
C55 C54 C53 121.8(3) . . ?
C55 C54 H54 119.1 . . ?
C53 C54 H54 119.1 . . ?
C39 C43 H43A 109.5 . . ?
C39 C43 H43B 109.5 . . ?
C39 C43 H43C 109.5 . . ?
H43A C43 H43B 109.5 . . ?
H43A C43 H43C 109.5 . . ?
H43B C43 H43C 109.5 . . ?
C12B C11B Br1B 138.1(5) . . ?
C10B C11B Br1B 99.9(4) . . ?
C10B C11B C12B 122.0(5) . . ?
C16 C20 H20A 109.5 . . ?
C16 C20 H20B 109.5 . . ?
C16 C20 H20C 109.5 . . ?
H20A C20 H20B 109.5 . . ?
H20A C20 H20C 109.5 . . ?
H20B C20 H20C 109.5 . . ?
C53 C57 H57A 109.5 . . ?
C53 C57 H57B 109.5 . . ?
C53 C57 H57C 109.5 . . ?
H57A C57 H57B 109.5 . . ?
H57A C57 H57C 109.5 . . ?
H57B C57 H57C 109.5 . . ?
C7B C8B H8B 118.7 . . ?
C9B C8B C7B 122.6(5) . . ?
C9B C8B H8B 118.7 . . ?
C30 C34 H34A 109.5 . . ?
C30 C34 H34B 109.5 . . ?
C30 C34 H34C 109.5 . . ?
H34A C34 H34B 109.5 . . ?
H34A C34 H34C 109.5 . . ?
H34B C34 H34C 109.5 . . ?
C8B C9B H9B 120.6 . . ?
C10B C9B C8B 118.8(5) . . ?
C10B C9B H9B 120.6 . . ?
C11B C10B C9B 120.0(5) . . ?
C11B C10B H10B 120.0 . . ?
C9B C10B H10B 120.0 . . ?
C4 C5A H5A 113.5 . . ?
C4 C5A C6A 60.7(16) . . ?
C3A C5A C4 129(4) . . ?
C3A C5A H5A 113.5 . . ?
C3A C5A C6A 115(3) . . ?
C6A C5A H5A 113.5 . . ?
C1 C3A H3A 111.0 . . ?
C5A C3A C1 129(4) . . ?
C5A C3A H3A 111.0 . . ?
C5A C3A C2A 124(3) . . ?
C2A C3A C1 62.1(16) . . ?
C2A C3A H3A 111.0 . . ?
C1 C2A H2A 115.0 . . ?
C3A C2A C1 60.0(18) . . ?
C3A C2A H2A 115.0 . . ?
C12A C2A C1 122.8(9) . . ?
C12A C2A C3A 117.9(16) . . ?
C12A C2A H2A 115.0 . . ?
C7A C12A C2A 121.7(10) . . ?
C7A C12A C11A 118.9(9) . . ?
C11A C12A C2A 119.3(8) . . ?
C12A C7A C6A 122.6(11) . . ?
C12A C7A C8A 117.3(9) . . ?
C8A C7A C6A 120.0(10) . . ?
C4 C6A C5A 58.2(19) . . ?
C4 C6A H6A 113.9 . . ?
C5A C6A H6A 113.9 . . ?
C7A C6A C4 127.3(10) . . ?
C7A C6A C5A 117.8(15) . . ?
C7A C6A H6A 113.9 . . ?
C7A C8A H8A 117.9 . . ?
C9A C8A C7A 124.2(8) . . ?
C9A C8A H8A 117.9 . . ?
C8A C9A H9A 120.9 . . ?
C8A C9A C10A 118.2(5) . . ?
C10A C9A H9A 120.9 . . ?
C9A C10A H10A 120.3 . . ?
C9A C10A C11A 119.3(5) . . ?
C11A C10A H10A 120.3 . . ?
C12A C11A Br1A 140.7(6) . . ?
C10A C11A Br1A 97.4(4) . . ?
C10A C11A C12A 121.9(6) . . ?

loop_
_geom_bond_atom_site_label_1
_geom_bond_atom_site_label_2
_geom_bond_distance
_geom_bond_site_symmetry_2
_geom_bond_publ_flag
Br1A C11A 1.498(6) . ?
Br1B C11B 1.446(6) . ?
O4 C45 1.224(3) . ?
O3 C47 1.224(3) . ?
O2 C24 1.219(3) . ?
O1 C22 1.225(3) . ?
N4 C4 1.471(3) . ?
N4 C45 1.376(3) . ?
N4 C36 1.457(3) . ?
N3 C4 1.454(3) . ?
N3 C47 1.371(3) . ?
N3 C50 1.462(3) . ?
N2 C27 1.450(3) . ?
N2 C1 1.456(3) . ?
N2 C24 1.381(3) . ?
N1 C13 1.455(3) . ?
N1 C1 1.479(3) . ?
N1 C22 1.371(3) . ?
C4 C2B 1.52(5) . ?
C4 C3B 1.558(17) . ?
C4 C5A 1.52(5) . ?
C4 C6A 1.561(16) . ?
C45 C46 1.509(3) . ?
C2B H2B 0.9800 . ?
C2B C5B 1.58(6) . ?
C2B C3B 1.47(3) . ?
C5B H5B 0.9800 . ?
C5B C6B 1.55(3) . ?
C5B C1 1.53(5) . ?
C3B H3B 0.9800 . ?
C3B C12B 1.487(11) . ?
C36 C41 1.411(3) . ?
C36 C37 1.394(3) . ?
C41 C40 1.387(3) . ?
C41 C44 1.494(3) . ?
C47 C46 1.512(3) . ?
C40 H40 0.9300 . ?
C40 C39 1.389(4) . ?
C46 C49 1.530(3) . ?
C46 C48 1.545(3) . ?
C50 C51 1.393(3) . ?
C50 C55 1.408(3) . ?
C27 C32 1.398(3) . ?
C27 C28 1.404(4) . ?
C6B H6B 0.9800 . ?
C6B C1 1.582(16) . ?
C6B C7B 1.518(10) . ?
C13 C18 1.390(4) . ?
C13 C14 1.413(3) . ?
C37 C42 1.514(3) . ?
C37 C38 1.395(4) . ?
C1 C3A 1.52(5) . ?
C1 C2A 1.547(17) . ?
C18 C17 1.392(4) . ?
C18 C21 1.509(4) . ?
C44 H44A 0.9600 . ?
C44 H44B 0.9600 . ?
C44 H44C 0.9600 . ?
C12B C7B 1.403(8) . ?
C12B C11B 1.397(10) . ?
C7B C8B 1.402(10) . ?
C24 C23 1.519(4) . ?
C42 H42A 0.9600 . ?
C42 H42B 0.9600 . ?
C42 H42C 0.9600 . ?
C22 C23 1.512(4) . ?
C51 C56 1.500(4) . ?
C51 C52 1.392(4) . ?
C14 C15 1.391(4) . ?
C14 C19 1.486(4) . ?
C55 C58 1.503(4) . ?
C55 C54 1.390(4) . ?
C49 H49A 0.9600 . ?
C49 H49B 0.9600 . ?
C49 H49C 0.9600 . ?
C32 C35 1.502(4) . ?
C32 C31 1.386(4) . ?
C26 H26A 0.9600 . ?
C26 H26B 0.9600 . ?
C26 H26C 0.9600 . ?
C26 C23 1.529(3) . ?
C56 H56A 0.9600 . ?
C56 H56B 0.9600 . ?
C56 H56C 0.9600 . ?
C17 H17 0.9300 . ?
C17 C16 1.387(4) . ?
C38 H38 0.9300 . ?
C38 C39 1.389(4) . ?
C28 C33 1.513(4) . ?
C28 C29 1.389(4) . ?
C35 H35A 0.9600 . ?
C35 H35B 0.9600 . ?
C35 H35C 0.9600 . ?
C15 H15 0.9300 . ?
C15 C16 1.381(4) . ?
C23 C25 1.541(3) . ?
C16 C20 1.505(4) . ?
C39 C43 1.510(4) . ?
C58 H58A 0.9600 . ?
C58 H58B 0.9600 . ?
C58 H58C 0.9600 . ?
C53 C52 1.385(4) . ?
C53 C54 1.398(4) . ?
C53 C57 1.507(4) . ?
C48 H48A 0.9600 . ?
C48 H48B 0.9600 . ?
C48 H48C 0.9600 . ?
C33 H33A 0.9600 . ?
C33 H33B 0.9600 . ?
C33 H33C 0.9600 . ?
C52 H52 0.9300 . ?
C31 H31 0.9300 . ?
C31 C30 1.387(5) . ?
C21 H21A 0.9600 . ?
C21 H21B 0.9600 . ?
C21 H21C 0.9600 . ?
C25 H25A 0.9600 . ?
C25 H25B 0.9600 . ?
C25 H25C 0.9600 . ?
C19 H19A 0.9600 . ?
C19 H19B 0.9600 . ?
C19 H19C 0.9600 . ?
C29 H29 0.9300 . ?
C29 C30 1.391(4) . ?
C30 C34 1.510(4) . ?
C54 H54 0.9300 . ?
C43 H43A 0.9600 . ?
C43 H43B 0.9600 . ?
C43 H43C 0.9600 . ?
C11B C10B 1.366(7) . ?
C20 H20A 0.9600 . ?
C20 H20B 0.9600 . ?
C20 H20C 0.9600 . ?
C57 H57A 0.9600 . ?
C57 H57B 0.9600 . ?
C57 H57C 0.9600 . ?
C8B H8B 0.9300 . ?
C8B C9B 1.385(8) . ?
C34 H34A 0.9600 . ?
C34 H34B 0.9600 . ?
C34 H34C 0.9600 . ?
C9B H9B 0.9300 . ?
C9B C10B 1.373(7) . ?
C10B H10B 0.9300 . ?
C5A H5A 0.9800 . ?
C5A C3A 1.43(6) . ?
C5A C6A 1.57(3) . ?
C3A H3A 0.9800 . ?
C3A C2A 1.48(3) . ?
C2A H2A 0.9800 . ?
C2A C12A 1.455(13) . ?
C12A C7A 1.373(12) . ?
C12A C11A 1.398(12) . ?
C7A C6A 1.493(13) . ?
C7A C8A 1.415(13) . ?
C6A H6A 0.9800 . ?
C8A H8A 0.9300 . ?
C8A C9A 1.355(9) . ?
C9A H9A 0.9300 . ?
C9A C10A 1.377(8) . ?
C10A H10A 0.9300 . ?
C10A C11A 1.397(8) . ?

loop_
_geom_torsion_atom_site_label_1
_geom_torsion_atom_site_label_2
_geom_torsion_atom_site_label_3
_geom_torsion_atom_site_label_4
_geom_torsion
_geom_torsion_site_symmetry_1
_geom_torsion_site_symmetry_2
_geom_torsion_site_symmetry_3
_geom_torsion_site_symmetry_4
_geom_torsion_publ_flag
Br1B C11B C10B C9B -179.8(5) . . . . ?
O4 C45 C46 C47 -152.7(2) . . . . ?
O4 C45 C46 C49 -31.1(3) . . . . ?
O4 C45 C46 C48 88.8(2) . . . . ?
O3 C47 C46 C45 146.8(2) . . . . ?
O3 C47 C46 C49 24.9(3) . . . . ?
O3 C47 C46 C48 -94.7(3) . . . . ?
O2 C24 C23 C22 140.7(2) . . . . ?
O2 C24 C23 C26 19.3(3) . . . . ?
O2 C24 C23 C25 -99.6(3) . . . . ?
O1 C22 C23 C24 -144.9(2) . . . . ?
O1 C22 C23 C26 -24.2(3) . . . . ?
O1 C22 C23 C25 96.6(3) . . . . ?
N4 C4 C2B C5B 149(3) . . . . ?
N4 C4 C2B C3B -98.2(11) . . . . ?
N4 C4 C3B C2B 106.3(18) . . . . ?
N4 C4 C3B C12B -145.2(8) . . . . ?
N4 C4 C5A C3A 151(3) . . . . ?
N4 C4 C5A C6A -108.3(9) . . . . ?
N4 C4 C6A C5A 105.8(17) . . . . ?
N4 C4 C6A C7A -151.6(10) . . . . ?
N4 C45 C46 C47 27.7(3) . . . . ?
N4 C45 C46 C49 149.28(19) . . . . ?
N4 C45 C46 C48 -90.8(2) . . . . ?
N4 C36 C41 C40 -174.85(19) . . . . ?
N4 C36 C41 C44 5.6(3) . . . . ?
N4 C36 C37 C42 -5.7(3) . . . . ?
N4 C36 C37 C38 173.95(19) . . . . ?
N3 C4 C2B C5B 5(4) . . . . ?
N3 C4 C2B C3B 118.0(10) . . . . ?
N3 C4 C3B C2B -112.0(19) . . . . ?
N3 C4 C3B C12B -3.5(14) . . . . ?
N3 C4 C5A C3A 10(4) . . . . ?
N3 C4 C5A C6A 110.1(10) . . . . ?
N3 C4 C6A C5A -113.0(18) . . . . ?
N3 C4 C6A C7A -10.4(15) . . . . ?
N3 C47 C46 C45 -35.4(3) . . . . ?
N3 C47 C46 C49 -157.3(2) . . . . ?
N3 C47 C46 C48 83.1(2) . . . . ?
N3 C50 C51 C56 0.5(3) . . . . ?
N3 C50 C51 C52 176.8(2) . . . . ?
N3 C50 C55 C58 -4.6(3) . . . . ?
N3 C50 C55 C54 -177.5(2) . . . . ?
N2 C27 C32 C35 -4.0(3) . . . . ?
N2 C27 C32 C31 172.1(2) . . . . ?
N2 C27 C28 C33 -0.1(3) . . . . ?
N2 C27 C28 C29 -173.4(2) . . . . ?
N2 C1 C3A C5A 5(4) . . . . ?
N2 C1 C3A C2A 118.5(10) . . . . ?
N2 C1 C2A C3A -108.0(15) . . . . ?
N2 C1 C2A C12A -2.3(13) . . . . ?
N2 C24 C23 C22 -39.8(3) . . . . ?
N2 C24 C23 C26 -161.2(2) . . . . ?
N2 C24 C23 C25 79.9(3) . . . . ?
N1 C13 C18 C17 175.1(2) . . . . ?
N1 C13 C18 C21 -3.0(4) . . . . ?
N1 C13 C14 C15 -176.1(2) . . . . ?
N1 C13 C14 C19 1.9(3) . . . . ?
N1 C1 C3A C5A 148(3) . . . . ?
N1 C1 C3A C2A -99.1(11) . . . . ?
N1 C1 C2A C3A 108.4(16) . . . . ?
N1 C1 C2A C12A -145.9(8) . . . . ?
N1 C22 C23 C24 35.9(3) . . . . ?
N1 C22 C23 C26 156.6(2) . . . . ?
N1 C22 C23 C25 -82.6(3) . . . . ?
C4 N4 C45 O4 -172.31(19) . . . . ?
C4 N4 C45 C46 7.3(3) . . . . ?
C4 N4 C36 C41 -85.6(2) . . . . ?
C4 N4 C36 C37 101.6(2) . . . . ?
C4 N3 C47 O3 -174.5(2) . . . . ?
C4 N3 C47 C46 7.7(3) . . . . ?
C4 N3 C50 C51 83.7(3) . . . . ?
C4 N3 C50 C55 -105.2(2) . . . . ?
C4 C2B C5B C6B 79(4) . . . . ?
C4 C2B C5B C1 149(2) . . . . ?
C4 C2B C3B C12B -110.5(17) . . . . ?
C4 C3B C12B C7B -74.4(14) . . . . ?
C4 C3B C12B C11B 107.6(11) . . . . ?
C4 C5A C3A C1 145(3) . . . . ?
C4 C5A C3A C2A 65(6) . . . . ?
C4 C5A C6A C7A -118.6(16) . . . . ?
C45 N4 C4 N3 -34.8(3) . . . . ?
C45 N4 C4 C2B 175.9(14) . . . . ?
C45 N4 C4 C3B 114.5(6) . . . . ?
C45 N4 C4 C5A 179.2(14) . . . . ?
C45 N4 C4 C6A 110.0(6) . . . . ?
C45 N4 C36 C41 107.2(2) . . . . ?
C45 N4 C36 C37 -65.6(3) . . . . ?
C2B C4 C3B C12B 108.5(19) . . . . ?
C2B C5B C6B C1 113(4) . . . . ?
C2B C5B C6B C7B -5(5) . . . . ?
C2B C5B C1 N2 5(4) . . . . ?
C2B C5B C1 N1 148(2) . . . . ?
C2B C5B C1 C6B -103(3) . . . . ?
C2B C3B C12B C7B -4(3) . . . . ?
C2B C3B C12B C11B 178(3) . . . . ?
C5B C2B C3B C4 112(5) . . . . ?
C5B C2B C3B C12B 1(6) . . . . ?
C5B C6B C1 N2 -116.9(14) . . . . ?
C5B C6B C1 N1 101.9(15) . . . . ?
C5B C6B C7B C12B 3(3) . . . . ?
C5B C6B C7B C8B -172(2) . . . . ?
C3B C4 C2B C5B -113(3) . . . . ?
C3B C2B C5B C6B 3(7) . . . . ?
C3B C2B C5B C1 73(6) . . . . ?
C3B C12B C7B C6B 1.5(16) . . . . ?
C3B C12B C7B C8B 176.8(11) . . . . ?
C3B C12B C11B Br1B 2.1(16) . . . . ?
C3B C12B C11B C10B -178.2(9) . . . . ?
C36 N4 C4 N3 158.96(18) . . . . ?
C36 N4 C4 C2B 9.7(14) . . . . ?
C36 N4 C4 C3B -51.7(6) . . . . ?
C36 N4 C4 C5A 12.9(15) . . . . ?
C36 N4 C4 C6A -56.2(6) . . . . ?
C36 N4 C45 O4 -5.2(3) . . . . ?
C36 N4 C45 C46 174.38(18) . . . . ?
C36 C41 C40 C39 1.6(3) . . . . ?
C36 C37 C38 C39 -0.1(3) . . . . ?
C41 C36 C37 C42 -178.3(2) . . . . ?
C41 C36 C37 C38 1.3(3) . . . . ?
C41 C40 C39 C38 -0.4(4) . . . . ?
C41 C40 C39 C43 -179.5(2) . . . . ?
C47 N3 C4 N4 26.7(3) . . . . ?
C47 N3 C4 C2B 171.2(16) . . . . ?
C47 N3 C4 C3B -114.6(7) . . . . ?
C47 N3 C4 C5A 169.8(16) . . . . ?
C47 N3 C4 C6A -116.7(6) . . . . ?
C47 N3 C50 C51 -96.1(2) . . . . ?
C47 N3 C50 C55 75.0(3) . . . . ?
C50 N3 C4 N4 -153.17(19) . . . . ?
C50 N3 C4 C2B -8.6(16) . . . . ?
C50 N3 C4 C3B 65.6(7) . . . . ?
C50 N3 C4 C5A -10.0(16) . . . . ?
C50 N3 C4 C6A 63.5(6) . . . . ?
C50 N3 C47 O3 5.3(3) . . . . ?
C50 N3 C47 C46 -172.51(19) . . . . ?
C50 C51 C52 C53 -2.4(4) . . . . ?
C50 C55 C54 C53 3.6(4) . . . . ?
C27 N2 C1 N1 -148.6(2) . . . . ?
C27 N2 C1 C5B -4.5(15) . . . . ?
C27 N2 C1 C6B 68.2(6) . . . . ?
C27 N2 C1 C3A -4.8(15) . . . . ?
C27 N2 C1 C2A 68.0(7) . . . . ?
C27 N2 C24 O2 4.6(3) . . . . ?
C27 N2 C24 C23 -174.87(19) . . . . ?
C27 C32 C31 C30 -1.0(4) . . . . ?
C27 C28 C29 C30 3.2(4) . . . . ?
C6B C5B C1 N2 107.2(11) . . . . ?
C6B C5B C1 N1 -109.1(10) . . . . ?
C6B C7B C8B C9B 178.2(8) . . . . ?
C13 N1 C1 N2 161.76(19) . . . . ?
C13 N1 C1 C5B 12.6(13) . . . . ?
C13 N1 C1 C6B -53.8(6) . . . . ?
C13 N1 C1 C3A 15.4(14) . . . . ?
C13 N1 C1 C2A -48.0(5) . . . . ?
C13 N1 C22 O1 -12.8(3) . . . . ?
C13 N1 C22 C23 166.4(2) . . . . ?
C13 C18 C17 C16 0.1(4) . . . . ?
C13 C14 C15 C16 2.0(4) . . . . ?
C37 C36 C41 C40 -2.1(3) . . . . ?
C37 C36 C41 C44 178.4(2) . . . . ?
C37 C38 C39 C40 -0.3(4) . . . . ?
C37 C38 C39 C43 178.8(2) . . . . ?
C1 N2 C27 C32 83.1(3) . . . . ?
C1 N2 C27 C28 -108.9(2) . . . . ?
C1 N2 C24 O2 -173.0(2) . . . . ?
C1 N2 C24 C23 7.5(3) . . . . ?
C1 N1 C13 C18 101.6(3) . . . . ?
C1 N1 C13 C14 -85.4(3) . . . . ?
C1 N1 C22 O1 -179.1(2) . . . . ?
C1 N1 C22 C23 0.1(3) . . . . ?
C1 C5B C6B C7B -118.1(14) . . . . ?
C1 C6B C7B C12B -68.5(14) . . . . ?
C1 C6B C7B C8B 116.3(11) . . . . ?
C1 C3A C2A C12A -113.7(14) . . . . ?
C1 C2A C12A C7A -72.4(14) . . . . ?
C1 C2A C12A C11A 108.5(11) . . . . ?
C18 C13 C14 C15 -3.2(3) . . . . ?
C18 C13 C14 C19 174.8(2) . . . . ?
C18 C17 C16 C15 -1.3(4) . . . . ?
C18 C17 C16 C20 179.2(3) . . . . ?
C44 C41 C40 C39 -178.9(2) . . . . ?
C12B C7B C8B C9B 2.8(12) . . . . ?
C12B C11B C10B C9B 0.4(10) . . . . ?
C7B C6B C1 N2 -10.7(12) . . . . ?
C7B C6B C1 N1 -151.8(8) . . . . ?
C7B C6B C1 C5B 106.3(19) . . . . ?
C7B C12B C11B Br1B -176.0(7) . . . . ?
C7B C12B C11B C10B 3.7(13) . . . . ?
C7B C8B C9B C10B 1.2(10) . . . . ?
C24 N2 C27 C32 -94.4(2) . . . . ?
C24 N2 C27 C28 73.6(3) . . . . ?
C24 N2 C1 N1 28.7(3) . . . . ?
C24 N2 C1 C5B 172.8(15) . . . . ?
C24 N2 C1 C6B -114.5(6) . . . . ?
C24 N2 C1 C3A 172.5(15) . . . . ?
C24 N2 C1 C2A -114.7(7) . . . . ?
C42 C37 C38 C39 179.6(2) . . . . ?
C22 N1 C13 C18 -64.6(3) . . . . ?
C22 N1 C13 C14 108.3(2) . . . . ?
C22 N1 C1 N2 -32.9(3) . . . . ?
C22 N1 C1 C5B 178.0(13) . . . . ?
C22 N1 C1 C6B 111.5(6) . . . . ?
C22 N1 C1 C3A -179.3(13) . . . . ?
C22 N1 C1 C2A 117.3(5) . . . . ?
C51 C50 C55 C58 166.3(2) . . . . ?
C51 C50 C55 C54 -6.6(3) . . . . ?
C14 C13 C18 C17 2.2(3) . . . . ?
C14 C13 C18 C21 -175.8(2) . . . . ?
C14 C15 C16 C17 0.2(4) . . . . ?
C14 C15 C16 C20 179.7(2) . . . . ?
C55 C50 C51 C56 -170.4(2) . . . . ?
C55 C50 C51 C52 6.0(3) . . . . ?
C32 C27 C28 C33 167.9(2) . . . . ?
C32 C27 C28 C29 -5.5(3) . . . . ?
C32 C31 C30 C29 -1.2(4) . . . . ?
C32 C31 C30 C34 -177.1(3) . . . . ?
C56 C51 C52 C53 174.1(2) . . . . ?
C28 C27 C32 C35 -171.7(2) . . . . ?
C28 C27 C32 C31 4.5(3) . . . . ?
C28 C29 C30 C31 0.1(4) . . . . ?
C28 C29 C30 C34 176.0(3) . . . . ?
C35 C32 C31 C30 175.2(2) . . . . ?
C58 C55 C54 C53 -169.6(3) . . . . ?
C33 C28 C29 C30 -170.4(2) . . . . ?
C52 C53 C54 C55 -0.1(4) . . . . ?
C21 C18 C17 C16 178.2(3) . . . . ?
C19 C14 C15 C16 -176.1(2) . . . . ?
C54 C53 C52 C51 -0.5(4) . . . . ?
C11B C12B C7B C6B 179.5(9) . . . . ?
C11B C12B C7B C8B -5.1(14) . . . . ?
C57 C53 C52 C51 -176.2(3) . . . . ?
C57 C53 C54 C55 175.6(3) . . . . ?
C8B C9B C10B C11B -2.8(8) . . . . ?
C5A C4 C6A C7A 102.5(19) . . . . ?
C5A C3A C2A C1 120(5) . . . . ?
C5A C3A C2A C12A 6(6) . . . . ?
C3A C1 C2A C12A 106(2) . . . . ?
C3A C5A C6A C4 122(5) . . . . ?
C3A C5A C6A C7A 3(6) . . . . ?
C3A C2A C12A C7A -2(3) . . . . ?
C3A C2A C12A C11A 179(2) . . . . ?
C2A C1 C3A C5A -113(4) . . . . ?
C2A C12A C7A C6A -1.0(18) . . . . ?
C2A C12A C7A C8A 176.5(9) . . . . ?
C2A C12A C11A Br1A 1.2(16) . . . . ?
C2A C12A C11A C10A -179.5(8) . . . . ?
C12A C7A C6A C4 -69.4(17) . . . . ?
C12A C7A C6A C5A 0(3) . . . . ?
C12A C7A C8A C9A 4.3(15) . . . . ?
C7A C12A C11A Br1A -177.9(9) . . . . ?
C7A C12A C11A C10A 1.4(14) . . . . ?
C7A C8A C9A C10A -0.8(11) . . . . ?
C6A C4 C5A C3A -100(4) . . . . ?
C6A C5A C3A C1 73(6) . . . . ?
C6A C5A C3A C2A -7(7) . . . . ?
C6A C7A C8A C9A -178.1(10) . . . . ?
C8A C7A C6A C4 113.1(12) . . . . ?
C8A C7A C6A C5A -177(2) . . . . ?
C8A C9A C10A C11A -2.5(9) . . . . ?
C9A C10A C11A Br1A -178.3(5) . . . . ?
C9A C10A C11A C12A 2.2(11) . . . . ?
C11A C12A C7A C6A 178.0(11) . . . . ?
C11A C12A C7A C8A -4.5(16) . . . . ?

loop_
_smtbx_masks_void_nr
_smtbx_masks_void_average_x
_smtbx_masks_void_average_y
_smtbx_masks_void_average_z
_smtbx_masks_void_volume
_smtbx_masks_void_count_electrons
_smtbx_masks_void_content
1 -0.531 0.000 0.500 1371.7 609.8 ?
2 -0.515 0.500 0.000 1371.7 609.8 ?
